data_7007999
loop_
_publ_author_name
'B\'eni, Zolt\'an'
'Ros, Renzo'
'Tassan, Augusto'
'Scopelliti, Rosario'
'Roulet, Raymond'

_publ_section_title
;
 Oxidative addition of iodo-acetonitrile and of elemental halogens to
 [Pt3(mu-CO)3(PCy3)3].
;
_journal_issue 2
_journal_name_full 'Dalton transactions (Cambridge, England : 2003)'
_journal_page_first 315
_journal_page_last 325
_journal_paper_doi 10.1039/b415311a
_journal_year 2005
_chemical_formula_moiety 'C19 H33 Br2 O P Pt'
_chemical_formula_sum 'C19 H33 Br2 O P Pt'
_chemical_formula_weight 663.33
_chemical_name_systematic
;
?
;
_space_group_IT_number 62
_symmetry_cell_setting orthorhombic
_symmetry_space_group_name_Hall '-P 2ac 2n'
_symmetry_space_group_name_H-M 'P n m a'
_atom_sites_solution_hydrogens geom
_atom_sites_solution_primary direct
_atom_sites_solution_secondary difmap
_audit_creation_method SHELXL-97
_cell_angle_alpha 90.00
_cell_angle_beta 90.00
_cell_angle_gamma 90.00
_cell_formula_units_Z 4
_cell_length_a 14.0408(8)
_cell_length_b 16.8481(10)
_cell_length_c 9.3995(5)
_cell_measurement_reflns_used 6911
_cell_measurement_temperature 140(2)
_cell_measurement_theta_max 28.58415
_cell_measurement_theta_min 2.44
_cell_volume 2223.6(2)
_computing_cell_refinement 'Oxford Diffraction CrysAlis RED'
_computing_data_collection 'Oxford Diffraction CrysAlis CCD'
_computing_data_reduction 'Oxford Diffraction CrysAlis RED'
_computing_molecular_graphics 'Bruker SHELXTL'
_computing_publication_material 'Bruker SHELXTL'
_computing_structure_refinement 'SHELXL-97 (Sheldrick, 1997)'
_computing_structure_solution 'SHELXS-97 (Sheldrick, 1990)'
_diffrn_ambient_temperature 140(2)
_diffrn_measured_fraction_theta_full 0.997
_diffrn_measured_fraction_theta_max 0.997
_diffrn_measurement_device_type 'Oxford Diffraction KM4/Sapphire CCD'
_diffrn_measurement_method 'phi and omega scans'
_diffrn_radiation_monochromator graphite
_diffrn_radiation_source 'fine-focus sealed tube'
_diffrn_radiation_type MoK\a
_diffrn_radiation_wavelength 0.71073
_diffrn_reflns_av_R_equivalents 0.1003
_diffrn_reflns_av_sigmaI/netI 0.0481
_diffrn_reflns_limit_h_max 16
_diffrn_reflns_limit_h_min -15
_diffrn_reflns_limit_k_max 20
_diffrn_reflns_limit_k_min -20
_diffrn_reflns_limit_l_max 11
_diffrn_reflns_limit_l_min -11
_diffrn_reflns_number 12489
_diffrn_reflns_theta_full 25.01
_diffrn_reflns_theta_max 25.01
_diffrn_reflns_theta_min 3.14
_exptl_absorpt_coefficient_mu 9.981
_exptl_absorpt_correction_T_max 0.587
_exptl_absorpt_correction_T_min 0.118
_exptl_absorpt_correction_type refdelf
_exptl_absorpt_process_details
;
(See: Walker, N. & Stuart, D. (1983) Acta Cryst. A39, 158-166)
;
_exptl_crystal_colour yellow
_exptl_crystal_density_diffrn 1.981
_exptl_crystal_density_method 'not measured'
_exptl_crystal_description prismatic
_exptl_crystal_F_000 1272
_exptl_crystal_size_max 0.17
_exptl_crystal_size_mid 0.14
_exptl_crystal_size_min 0.09
_refine_diff_density_max 1.567
_refine_diff_density_min -1.603
_refine_diff_density_rms 0.199
_refine_ls_extinction_coef 0.00013(15)
_refine_ls_extinction_expression Fc^*^=kFc[1+0.001xFc^2^\l^3^/sin(2\q)]^-1/4^
_refine_ls_extinction_method SHELXL
_refine_ls_goodness_of_fit_ref 1.187
_refine_ls_hydrogen_treatment mixed
_refine_ls_matrix_type full
_refine_ls_number_parameters 125
_refine_ls_number_reflns 2029
_refine_ls_number_restraints 2
_refine_ls_restrained_S_all 1.187
_refine_ls_R_factor_all 0.0470
_refine_ls_R_factor_gt 0.0446
_refine_ls_shift/su_max 0.000
_refine_ls_shift/su_mean 0.000
_refine_ls_structure_factor_coef Fsqd
_refine_ls_weighting_details 'calc w=1/[\s^2^(Fo^2^)+(0.0271P)^2^+21.2079P] where P=(Fo^2^+2Fc^2^)/3'
_refine_ls_weighting_scheme calc
_refine_ls_wR_factor_gt 0.0971
_refine_ls_wR_factor_ref 0.0984
_reflns_number_gt 1923
_reflns_number_total 2029
_reflns_threshold_expression >2sigma(I)
_cod_data_source_file b415311a.txt
_cod_data_source_block roulet21
_cod_depositor_comments
;
The following automatic conversions were performed:
'_symmetry_cell_setting' value 'Orthorhombic' changed to 'orthorhombic'
according to '/home/saulius/struct/CIF-dictionaries/cif_core.dic'
dictionary named 'cif_core.dic' version 2.4.1 from 2010-06-29.

Automatic conversion script
Id: cif_fix_enum 1527 2010-12-29 10:47:43Z saulius 
;
_cod_original_sg_symbol_H-M Pnma
_cod_database_code 7007999

loop_
_symmetry_equiv_pos_as_xyz
'x, y, z'
'-x+1/2, -y, z+1/2'
'-x, y+1/2, -z'
'x+1/2, -y+1/2, -z+1/2'
'-x, -y, -z'
'x-1/2, y, -z-1/2'
'x, -y-1/2, z'
'-x-1/2, y-1/2, z-1/2'

loop_
_atom_site_label
_atom_site_type_symbol
_atom_site_fract_x
_atom_site_fract_y
_atom_site_fract_z
_atom_site_U_iso_or_equiv
_atom_site_adp_type
_atom_site_occupancy
_atom_site_symmetry_multiplicity
_atom_site_calc_flag
_atom_site_refinement_flags
_atom_site_disorder_assembly
_atom_site_disorder_group
Pt1 Pt 0.03719(3) -0.2500 0.34977(4) 0.01503(18) Uani 1 2 d SD . .
Br1 Br 0.10002(8) -0.2500 0.59861(13) 0.0401(4) Uani 1 2 d S . .
Br2 Br 0.03597(15) -0.39189(12) 0.3709(2) 0.0294(8) Uani 0.50 1 d P . .
P1 P -0.00538(16) -0.2500 0.1125(3) 0.0116(5) Uani 1 2 d S . .
O1 O 0.033(2) -0.4256(9) 0.363(3) 0.039(6) Uani 0.50 1 d PD . .
C1 C 0.036(3) -0.3573(9) 0.367(3) 0.039(6) Uani 0.50 1 d PD . .
C2 C -0.0692(5) -0.3413(4) 0.0601(7) 0.0138(13) Uani 1 1 d . . .
H2 H -0.0263 -0.3859 0.0886 0.017 Uiso 1 1 calc R . .
C3 C -0.1627(5) -0.3553(5) 0.1428(8) 0.0220(17) Uani 1 1 d . . .
H3A H -0.2111 -0.3159 0.1129 0.026 Uiso 1 1 calc R . .
H3B H -0.1513 -0.3486 0.2460 0.026 Uiso 1 1 calc R . .
C4 C -0.1997(5) -0.4402(5) 0.1127(9) 0.0248(17) Uani 1 1 d . . .
H4A H -0.1532 -0.4796 0.1486 0.030 Uiso 1 1 calc R . .
H4B H -0.2607 -0.4487 0.1633 0.030 Uiso 1 1 calc R . .
C5 C -0.2144(5) -0.4524(4) -0.0458(9) 0.0263(18) Uani 1 1 d . . .
H5A H -0.2653 -0.4163 -0.0796 0.032 Uiso 1 1 calc R . .
H5B H -0.2354 -0.5076 -0.0634 0.032 Uiso 1 1 calc R . .
C6 C -0.1238(5) -0.4364(4) -0.1291(9) 0.0225(16) Uani 1 1 d . . .
H6A H -0.1367 -0.4423 -0.2321 0.027 Uiso 1 1 calc R . .
H6B H -0.0747 -0.4758 -0.1023 0.027 Uiso 1 1 calc R . .
C7 C -0.0860(6) -0.3524(5) -0.0996(8) 0.0224(16) Uani 1 1 d . . .
H7A H -0.0255 -0.3442 -0.1518 0.027 Uiso 1 1 calc R . .
H7B H -0.1326 -0.3127 -0.1338 0.027 Uiso 1 1 calc R . .
C8 C 0.1045(6) -0.2500 0.0038(12) 0.016(2) Uani 1 2 d S . .
H8 H 0.0844 -0.2500 -0.0982 0.019 Uiso 1 2 calc SR . .
C9 C 0.1643(5) -0.3250(4) 0.0277(8) 0.0197(16) Uani 1 1 d . . .
H9A H 0.1253 -0.3726 0.0070 0.024 Uiso 1 1 calc R . .
H9B H 0.1845 -0.3277 0.1285 0.024 Uiso 1 1 calc R . .
C10 C 0.2529(5) -0.3245(5) -0.0692(9) 0.0244(18) Uani 1 1 d . . .
H10A H 0.2924 -0.3718 -0.0484 0.029 Uiso 1 1 calc R . .
H10B H 0.2325 -0.3276 -0.1699 0.029 Uiso 1 1 calc R . .
C11 C 0.3120(7) -0.2500 -0.0472(11) 0.019(2) Uani 1 2 d S . .
H11A H 0.3660 -0.2500 -0.1149 0.022 Uiso 1 2 calc SR . .
H11B H 0.3384 -0.2500 0.0505 0.022 Uiso 1 2 calc SR . .

loop_
_atom_site_aniso_label
_atom_site_aniso_U_11
_atom_site_aniso_U_22
_atom_site_aniso_U_33
_atom_site_aniso_U_23
_atom_site_aniso_U_13
_atom_site_aniso_U_12
Pt1 0.0140(2) 0.0196(3) 0.0115(2) 0.000 0.00016(14) 0.000
Br1 0.0290(6) 0.0778(10) 0.0136(6) 0.000 -0.0042(5) 0.000
Br2 0.0428(12) 0.018(2) 0.0278(16) -0.002(2) -0.0107(10) 0.007(2)
P1 0.0105(11) 0.0117(11) 0.0125(12) 0.000 0.0012(9) 0.000
O1 0.058(9) 0.043(16) 0.016(7) -0.024(11) -0.008(6) 0.016(14)
C1 0.058(9) 0.043(16) 0.016(7) -0.024(11) -0.008(6) 0.016(14)
C2 0.015(3) 0.011(3) 0.016(3) 0.001(3) 0.003(3) 0.001(3)
C3 0.018(3) 0.027(4) 0.021(4) -0.002(3) 0.008(3) -0.008(3)
C4 0.024(4) 0.017(4) 0.033(5) 0.004(4) 0.006(3) -0.009(3)
C5 0.027(4) 0.013(4) 0.039(5) 0.000(3) -0.007(4) -0.008(3)
C6 0.028(4) 0.015(4) 0.025(4) -0.004(3) -0.006(3) -0.002(3)
C7 0.029(4) 0.024(4) 0.015(4) -0.005(3) -0.004(3) -0.010(3)
C8 0.004(4) 0.017(5) 0.026(6) 0.000 -0.001(4) 0.000
C9 0.020(3) 0.015(4) 0.024(4) -0.002(3) 0.004(3) 0.005(3)
C10 0.016(3) 0.027(4) 0.030(5) -0.002(3) 0.004(3) 0.006(3)
C11 0.018(5) 0.025(6) 0.013(5) 0.000 0.007(4) 0.000

loop_
_atom_type_symbol
_atom_type_description
_atom_type_scat_dispersion_real
_atom_type_scat_dispersion_imag
_atom_type_scat_source
C C 0.0033 0.0016 'International Tables Vol C Tables 4.2.6.8 and 6.1.1.4'
H H 0.0000 0.0000 'International Tables Vol C Tables 4.2.6.8 and 6.1.1.4'
O O 0.0106 0.0060 'International Tables Vol C Tables 4.2.6.8 and 6.1.1.4'
P P 0.1023 0.0942 'International Tables Vol C Tables 4.2.6.8 and 6.1.1.4'
Br Br -0.2901 2.4595 'International Tables Vol C Tables 4.2.6.8 and 6.1.1.4'
Pt Pt -1.7033 8.3905 'International Tables Vol C Tables 4.2.6.8 and 6.1.1.4'

loop_
_geom_angle_atom_site_label_1
_geom_angle_atom_site_label_2
_geom_angle_atom_site_label_3
_geom_angle
_geom_angle_site_symmetry_1
_geom_angle_site_symmetry_3
_geom_angle_publ_flag
C1 Pt1 C1 170(2) . 7 ?
C1 Pt1 P1 94.7(10) . . ?
C1 Pt1 P1 94.7(10) 7 . ?
C1 Pt1 Br2 0.4(12) . . ?
C1 Pt1 Br2 170.2(10) 7 . ?
P1 Pt1 Br2 94.47(5) . . ?
C1 Pt1 Br2 170.2(10) . 7 ?
C1 Pt1 Br2 0.4(12) 7 7 ?
P1 Pt1 Br2 94.47(5) . 7 ?
Br2 Pt1 Br2 170.48(11) . 7 ?
C1 Pt1 Br1 85.5(10) . . ?
C1 Pt1 Br1 85.5(10) 7 . ?
P1 Pt1 Br1 174.34(6) . . ?
Br2 Pt1 Br1 85.71(5) . . ?
Br2 Pt1 Br1 85.71(5) 7 . ?
O1 Br2 C1 168(3) . . ?
O1 Br2 Pt1 168(3) . . ?
C1 Br2 Pt1 1(4) . . ?
C2 P1 C2 112.8(4) . 7 ?
C2 P1 C8 104.9(3) . . ?
C2 P1 C8 104.9(3) 7 . ?
C2 P1 Pt1 112.5(2) . . ?
C2 P1 Pt1 112.5(2) 7 . ?
C8 P1 Pt1 108.5(3) . . ?
Br2 O1 C1 5.9(14) . . ?
Br2 C1 O1 5.8(13) . . ?
Br2 C1 Pt1 179(5) . . ?
O1 C1 Pt1 173(4) . . ?
C7 C2 C3 110.1(6) . . ?
C7 C2 P1 116.0(5) . . ?
C3 C2 P1 113.9(5) . . ?
C7 C2 H2 105.2 . . ?
C3 C2 H2 105.2 . . ?
P1 C2 H2 105.2 . . ?
C2 C3 C4 109.5(6) . . ?
C2 C3 H3A 109.8 . . ?
C4 C3 H3A 109.8 . . ?
C2 C3 H3B 109.8 . . ?
C4 C3 H3B 109.8 . . ?
H3A C3 H3B 108.2 . . ?
C5 C4 C3 110.4(6) . . ?
C5 C4 H4A 109.6 . . ?
C3 C4 H4A 109.6 . . ?
C5 C4 H4B 109.6 . . ?
C3 C4 H4B 109.6 . . ?
H4A C4 H4B 108.1 . . ?
C4 C5 C6 111.6(6) . . ?
C4 C5 H5A 109.3 . . ?
C6 C5 H5A 109.3 . . ?
C4 C5 H5B 109.3 . . ?
C6 C5 H5B 109.3 . . ?
H5A C5 H5B 108.0 . . ?
C5 C6 C7 111.1(6) . . ?
C5 C6 H6A 109.4 . . ?
C7 C6 H6A 109.4 . . ?
C5 C6 H6B 109.4 . . ?
C7 C6 H6B 109.4 . . ?
H6A C6 H6B 108.0 . . ?
C2 C7 C6 110.0(6) . . ?
C2 C7 H7A 109.7 . . ?
C6 C7 H7A 109.7 . . ?
C2 C7 H7B 109.7 . . ?
C6 C7 H7B 109.7 . . ?
H7A C7 H7B 108.2 . . ?
C9 C8 C9 110.9(8) 7 . ?
C9 C8 P1 112.1(5) 7 . ?
C9 C8 P1 112.1(5) . . ?
C9 C8 H8 107.1 7 . ?
C9 C8 H8 107.1 . . ?
P1 C8 H8 107.1 . . ?
C8 C9 C10 110.5(6) . . ?
C8 C9 H9A 109.5 . . ?
C10 C9 H9A 109.5 . . ?
C8 C9 H9B 109.5 . . ?
C10 C9 H9B 109.5 . . ?
H9A C9 H9B 108.1 . . ?
C11 C10 C9 111.4(7) . . ?
C11 C10 H10A 109.4 . . ?
C9 C10 H10A 109.4 . . ?
C11 C10 H10B 109.4 . . ?
C9 C10 H10B 109.4 . . ?
H10A C10 H10B 108.0 . . ?
C10 C11 C10 111.5(8) . 7 ?
C10 C11 H11A 109.3 . . ?
C10 C11 H11A 109.3 7 . ?
C10 C11 H11B 109.3 . . ?
C10 C11 H11B 109.3 7 . ?
H11A C11 H11B 108.0 . . ?

loop_
_geom_bond_atom_site_label_1
_geom_bond_atom_site_label_2
_geom_bond_distance
_geom_bond_site_symmetry_2
_geom_bond_publ_flag
Pt1 C1 1.815(15) . ?
Pt1 C1 1.815(15) 7 ?
Pt1 P1 2.309(3) . ?
Pt1 Br2 2.399(2) . ?
Pt1 Br2 2.399(2) 7 ?
Pt1 Br1 2.4997(12) . ?
Br2 O1 0.573(15) . ?
Br2 C1 0.584(14) . ?
P1 C2 1.847(7) . ?
P1 C2 1.847(7) 7 ?
P1 C8 1.850(9) . ?
O1 C1 1.151(16) . ?
C2 C7 1.532(10) . ?
C2 C3 1.544(9) . ?
C2 H2 1.0000 . ?
C3 C4 1.549(10) . ?
C3 H3A 0.9900 . ?
C3 H3B 0.9900 . ?
C4 C5 1.518(12) . ?
C4 H4A 0.9900 . ?
C4 H4B 0.9900 . ?
C5 C6 1.518(11) . ?
C5 H5A 0.9900 . ?
C5 H5B 0.9900 . ?
C6 C7 1.536(10) . ?
C6 H6A 0.9900 . ?
C6 H6B 0.9900 . ?
C7 H7A 0.9900 . ?
C7 H7B 0.9900 . ?
C8 C9 1.534(8) 7 ?
C8 C9 1.534(8) . ?
C8 H8 1.0000 . ?
C9 C10 1.541(10) . ?
C9 H9A 0.9900 . ?
C9 H9B 0.9900 . ?
C10 C11 1.519(9) . ?
C10 H10A 0.9900 . ?
C10 H10B 0.9900 . ?
C11 C10 1.519(9) 7 ?
C11 H11A 0.9900 . ?
C11 H11B 0.9900 . ?

loop_
_geom_torsion_atom_site_label_1
_geom_torsion_atom_site_label_2
_geom_torsion_atom_site_label_3
_geom_torsion_atom_site_label_4
_geom_torsion
_geom_torsion_site_symmetry_1
_geom_torsion_site_symmetry_2
_geom_torsion_site_symmetry_3
_geom_torsion_site_symmetry_4
_geom_torsion_publ_flag
C1 Pt1 Br2 O1 129(100) . . . . ?
C1 Pt1 Br2 O1 157(12) 7 . . . ?
P1 Pt1 Br2 O1 -2(16) . . . . ?
Br2 Pt1 Br2 O1 158(15) 7 . . . ?
Br1 Pt1 Br2 O1 -176(16) . . . . ?
C1 Pt1 Br2 C1 29(100) 7 . . . ?
P1 Pt1 Br2 C1 -130(100) . . . . ?
Br2 Pt1 Br2 C1 30(100) 7 . . . ?
Br1 Pt1 Br2 C1 55(100) . . . . ?
C1 Pt1 P1 C2 23.7(13) . . . . ?
C1 Pt1 P1 C2 -152.5(13) 7 . . . ?
Br2 Pt1 P1 C2 24.0(2) . . . . ?
Br2 Pt1 P1 C2 -152.7(2) 7 . . . ?
Br1 Pt1 P1 C2 115.6(2) . . . . ?
C1 Pt1 P1 C2 152.5(13) . . . 7 ?
C1 Pt1 P1 C2 -23.7(13) 7 . . 7 ?
Br2 Pt1 P1 C2 152.7(2) . . . 7 ?
Br2 Pt1 P1 C2 -24.0(2) 7 . . 7 ?
Br1 Pt1 P1 C2 -115.6(2) . . . 7 ?
C1 Pt1 P1 C8 -91.9(13) . . . . ?
C1 Pt1 P1 C8 91.9(13) 7 . . . ?
Br2 Pt1 P1 C8 -91.63(5) . . . . ?
Br2 Pt1 P1 C8 91.63(5) 7 . . . ?
Br1 Pt1 P1 C8 0.0 . . . . ?
Pt1 Br2 O1 C1 -4(19) . . . . ?
Pt1 Br2 C1 O1 56(100) . . . . ?
O1 Br2 C1 Pt1 -56(100) . . . . ?
Br2 O1 C1 Pt1 170(46) . . . . ?
C1 Pt1 C1 Br2 -152(100) 7 . . . ?
P1 Pt1 C1 Br2 50(100) . . . . ?
Br2 Pt1 C1 Br2 -151(100) 7 . . . ?
Br1 Pt1 C1 Br2 -125(100) . . . . ?
C1 Pt1 C1 O1 162(27) 7 . . . ?
P1 Pt1 C1 O1 4(40) . . . . ?
Br2 Pt1 C1 O1 -45(100) . . . . ?
Br2 Pt1 C1 O1 163(33) 7 . . . ?
Br1 Pt1 C1 O1 -170(40) . . . . ?
C2 P1 C2 C7 60.9(7) 7 . . . ?
C8 P1 C2 C7 -52.7(6) . . . . ?
Pt1 P1 C2 C7 -170.5(5) . . . . ?
C2 P1 C2 C3 -68.5(7) 7 . . . ?
C8 P1 C2 C3 177.8(5) . . . . ?
Pt1 P1 C2 C3 60.1(5) . . . . ?
C7 C2 C3 C4 58.8(8) . . . . ?
P1 C2 C3 C4 -168.9(5) . . . . ?
C2 C3 C4 C5 -57.5(8) . . . . ?
C3 C4 C5 C6 56.6(9) . . . . ?
C4 C5 C6 C7 -56.3(9) . . . . ?
C3 C2 C7 C6 -58.4(8) . . . . ?
P1 C2 C7 C6 170.3(5) . . . . ?
C5 C6 C7 C2 56.9(8) . . . . ?
C2 P1 C8 C9 176.8(6) . . . 7 ?
C2 P1 C8 C9 57.7(7) 7 . . 7 ?
Pt1 P1 C8 C9 -62.7(6) . . . 7 ?
C2 P1 C8 C9 -57.7(7) . . . . ?
C2 P1 C8 C9 -176.8(6) 7 . . . ?
Pt1 P1 C8 C9 62.7(6) . . . . ?
C9 C8 C9 C10 -56.3(11) 7 . . . ?
P1 C8 C9 C10 177.6(5) . . . . ?
C8 C9 C10 C11 55.8(9) . . . . ?
C9 C10 C11 C10 -55.6(11) . . . 7 ?
